data_4020598
loop_
_publ_author_name
'Jos\'e L. Garc\'ia Ruano'
'Alberto Fraile'
'Ana M. Mart\'in Castro'
'M. Rosario Mart\'in'

_publ_section_title
;
 The Role of the Sulfinyl Group on the Course of
 the Reactions of 3-p-Tolylsulfinylfuran-2(5H)-ones with Nitrones.
 Synthetic Uses of Cycloreversion Processes
;
_journal_name_full 'Journal of Organic Chemistry'
_journal_page_first 8825
_journal_page_last 8834
_journal_paper_doi 10.1021/jo0513111
_journal_volume 70
_journal_year 2005
_chemical_formula_sum 'C17 H21 N O5 S'
_chemical_formula_weight 351.41
_space_group_IT_number 154
_symmetry_cell_setting trigonal
_symmetry_space_group_name_Hall 'P 32 2"'
_symmetry_space_group_name_H-M 'P 32 2 1'
_cell_angle_alpha 90.00
_cell_angle_beta 90.00
_cell_angle_gamma 120.00
_cell_formula_units_Z 6
_cell_length_a 10.2987(15)
_cell_length_b 10.2987(15)
_cell_length_c 28.821(6)
_cell_measurement_temperature 296(2)
_cell_volume 2647.4(8)
_diffrn_ambient_temperature 296(2)
_exptl_crystal_density_diffrn 1.323
_refine_ls_R_factor_obs 0.0528
_refine_ls_wR_factor_obs 0.1416
_cod_depositor_comments
;
The following automatic conversions were performed:
'_symmetry_cell_setting' value 'Trigonal' changed to 'trigonal' according
to '/home/saulius/struct/CIF-dictionaries/cif_core.dic' dictionary named
'cif_core.dic' version 2.4.1 from 2010-06-29.

Automatic conversion script
Id: cif_fix_enum 1527 2010-12-29 10:47:43Z saulius 
;
_cod_original_sg_symbol_H-M 'P 32 21'
_cod_database_code 4020598

loop_
_symmetry_equiv_pos_as_xyz
'x, y, z'
'-y, x-y, z+2/3'
'-x+y, -x, z+1/3'
'y, x, -z'
'x-y, -y, -z+1/3'
'-x, -x+y, -z+2/3'

loop_
_atom_site_aniso_label
_atom_site_aniso_U_11
_atom_site_aniso_U_22
_atom_site_aniso_U_33
_atom_site_aniso_U_23
_atom_site_aniso_U_13
_atom_site_aniso_U_12
S1 0.0944(9) 0.1062(10) 0.1056(9) 0.0173(7) -0.0030(7) 0.0640(8)
O1 0.078(2) 0.104(3) 0.156(3) 0.009(2) -0.014(2) 0.028(2)
C1 0.083(3) 0.076(3) 0.103(3) 0.004(2) 0.000(3) 0.040(3)
O2 0.083(2) 0.076(2) 0.088(2) 0.0185(14) 0.010(2) 0.033(2)
C3 0.079(3) 0.078(3) 0.071(2) 0.008(2) 0.002(2) 0.044(2)
O3 0.104(2) 0.107(2) 0.067(2) 0.0113(14) 0.0003(14) 0.070(2)
C3A 0.071(2) 0.080(3) 0.069(2) 0.011(2) 0.006(2) 0.038(2)
O4 0.082(2) 0.106(2) 0.0702(15) 0.0183(14) 0.0090(14) 0.052(2)
O5 0.133(3) 0.107(3) 0.116(2) 0.045(2) 0.028(2) 0.074(2)
N5 0.115(3) 0.123(3) 0.075(2) 0.025(2) 0.022(2) 0.066(3)
C6 0.168(6) 0.175(7) 0.093(3) 0.036(4) 0.043(4) 0.119(6)
C7 0.180(7) 0.151(7) 0.103(4) -0.011(4) -0.004(4) 0.100(6)
C8B 0.079(3) 0.084(3) 0.080(2) 0.014(2) 0.000(2) 0.044(2)
C8A 0.118(4) 0.117(4) 0.073(2) 0.010(2) -0.003(3) 0.073(3)
C8 0.154(6) 0.151(6) 0.108(4) -0.029(4) -0.022(4) 0.083(5)
C9 0.117(4) 0.095(3) 0.069(2) 0.011(2) -0.007(2) 0.056(3)
C10 0.219(9) 0.325(12) 0.110(4) 0.067(6) 0.022(5) 0.216(9)
C11 0.086(3) 0.091(3) 0.107(3) 0.018(3) 0.010(3) 0.055(3)
C12 0.091(3) 0.087(3) 0.134(4) 0.017(3) 0.021(3) 0.046(3)
C13 0.106(4) 0.113(4) 0.121(4) 0.041(4) 0.042(3) 0.066(4)
C14 0.105(4) 0.110(4) 0.110(3) 0.026(3) 0.018(3) 0.074(4)
C15 0.099(4) 0.099(4) 0.120(4) 0.015(3) 0.007(3) 0.061(3)
C16 0.092(3) 0.089(3) 0.104(3) 0.022(3) 0.017(3) 0.052(3)
C17 0.163(6) 0.171(6) 0.108(4) 0.041(4) 0.024(4) 0.115(5)

loop_
_atom_site_label
_atom_site_type_symbol
_atom_site_fract_x
_atom_site_fract_y
_atom_site_fract_z
_atom_site_U_iso_or_equiv
_atom_site_thermal_displace_type
_atom_site_occupancy
_atom_site_calc_flag
_atom_site_refinement_flags
_atom_site_disorder_group
S1 S 0.7928(2) 0.0403(2) 0.07604(5) 0.0959(5) Uani 1 d . .
O1 O 0.9509(4) 0.4002(5) 0.06487(14) 0.1198(13) Uani 1 d . .
C1 C 0.8247(6) 0.3135(5) 0.0527(2) 0.0872(12) Uani 1 d . .
O2 O 0.7662(3) 0.3327(3) 0.01371(10) 0.0856(8) Uani 1 d . .
C3 C 0.6173(5) 0.2049(5) 0.00456(13) 0.0743(10) Uani 1 d . .
H3A H 0.6223(5) 0.1441(5) -0.02079(13) 0.089 Uiso 1 calc R .
O3 O 0.5214(4) 0.2562(4) -0.00694(9) 0.0850(9) Uani 1 d . .
C3A C 0.5712(5) 0.1148(5) 0.04942(12) 0.0731(10) Uani 1 d . .
H3AA H 0.5178(5) 0.0063(5) 0.04405(12) 0.088 Uiso 1 calc R .
O4 O 0.4885(3) 0.1617(4) 0.07696(9) 0.0838(9) Uani 1 d . .
O5 O 0.6709(5) -0.1029(4) 0.09482(13) 0.1123(12) Uani 1 d . .
N5 N 0.5087(5) 0.1170(5) 0.12416(12) 0.1012(13) Uani 1 d . .
C6 C 0.4763(9) 0.2113(9) 0.1553(2) 0.130(2) Uani 1 d . .
H6A H 0.4608(9) 0.1739(9) 0.1869(2) 0.156 Uiso 1 calc R .
H6B H 0.3876(9) 0.2133(9) 0.1451(2) 0.156 Uiso 1 calc R .
C7 C 0.6160(10) 0.3684(9) 0.1521(2) 0.137(2) Uani 1 d . .
H7A H 0.6120(10) 0.4214(9) 0.1248(2) 0.164 Uiso 1 calc R .
H7B H 0.6254(10) 0.4275(9) 0.1795(2) 0.164 Uiso 1 calc R .
C8B C 0.7142(5) 0.1682(5) 0.07658(14) 0.0799(12) Uani 1 d . .
C8A C 0.6745(6) 0.1822(6) 0.12678(14) 0.0961(14) Uani 1 d . .
H8AA H 0.6967(6) 0.1184(6) 0.14662(14) 0.115 Uiso 1 calc R .
C8 C 0.7407(9) 0.3380(9) 0.1491(2) 0.135(2) Uani 1 d . .
H8A H 0.7800(9) 0.3384(9) 0.1797(2) 0.161 Uiso 1 calc R .
H8B H 0.8210(9) 0.4129(9) 0.1301(2) 0.161 Uiso 1 calc R .
C9 C 0.5386(6) 0.3089(6) -0.05370(14) 0.0927(14) Uani 1 d . .
H9A H 0.5419(6) 0.2369(6) -0.07463(14) 0.111 Uiso 1 calc R .
H9B H 0.6318(6) 0.4034(6) -0.05682(14) 0.111 Uiso 1 calc R .
C10 C 0.4120(11) 0.3293(14) -0.0655(2) 0.182(4) Uani 1 d . .
H10A H 0.4161(62) 0.3529(107) -0.0979(8) 0.273 Uiso 1 calc R .
H10B H 0.4168(54) 0.4098(64) -0.0473(24) 0.273 Uiso 1 calc R .
H10C H 0.3199(11) 0.2386(31) -0.0590(30) 0.273 Uiso 1 calc R .
C11 C 0.7991(6) 0.0157(6) 0.0151(2) 0.0894(13) Uani 1 d . .
C12 C 0.9155(6) 0.1216(6) -0.0125(2) 0.104(2) Uani 1 d . .
H12A H 0.9923(6) 0.2095(6) 0.0003(2) 0.124 Uiso 1 calc R .
C13 C 0.9131(7) 0.0918(8) -0.0595(2) 0.108(2) Uani 1 d . .
H13A H 0.9893(7) 0.1629(8) -0.0781(2) 0.130 Uiso 1 calc R .
C14 C 0.8040(7) -0.0374(7) -0.0799(2) 0.0993(15) Uani 1 d . .
C15 C 0.6925(7) -0.1407(7) -0.0513(2) 0.101(2) Uani 1 d . .
H15A H 0.6176(7) -0.2300(7) -0.0640(2) 0.121 Uiso 1 calc R .
C16 C 0.6889(6) -0.1154(6) -0.0047(2) 0.0923(14) Uani 1 d . .
H16A H 0.6120(6) -0.1869(6) 0.0136(2) 0.111 Uiso 1 calc R .
C17 C 0.8052(8) -0.0703(8) -0.1309(2) 0.133(2) Uani 1 d . .
H17A H 0.7194(8) -0.1659(8) -0.1381(2) 0.200 Uiso 1 calc R .
H17B H 0.8951(8) -0.0724(8) -0.1382(2) 0.200 Uiso 1 calc R .
H17C H 0.8017(8) 0.0063(8) -0.1489(2) 0.200 Uiso 1 calc R .

loop_
_geom_bond_atom_site_label_1
_geom_bond_atom_site_label_2
_geom_bond_distance
_geom_bond_site_symmetry_2
_geom_bond_publ_flag
S1 O5 1.481(4) . ?
S1 C11 1.781(5) . ?
S1 C8B 1.859(4) . ?
O1 C1 1.204(6) . ?
C1 O2 1.337(6) . ?
C1 C8B 1.517(6) . ?
O2 C3 1.461(5) . ?
C3 O3 1.373(5) . ?
C3 C3A 1.522(5) . ?
O3 C9 1.431(5) . ?
C3A O4 1.415(5) . ?
C3A C8B 1.508(6) . ?
O4 N5 1.483(5) . ?
N5 C6 1.477(7) . ?
N5 C8A 1.493(7) . ?
C6 C7 1.539(10) . ?
C7 C8 1.469(9) . ?
C8B C8A 1.530(6) . ?
C8A C8 1.536(9) . ?
C9 C10 1.461(8) . ?
C11 C16 1.379(7) . ?
C11 C12 1.397(7) . ?
C12 C13 1.385(8) . ?
C13 C14 1.374(8) . ?
C14 C15 1.381(7) . ?
C14 C17 1.511(8) . ?
C15 C16 1.371(7) . ?

loop_
_cod_related_entry_id
_cod_related_entry_database
_cod_related_entry_code
1 ChemSpider 21176357
